data_7056242
loop_
_publ_author_name
'Deng, Xiao-Wei'
'Cai, Li-Zheng'
'Zhu, Zhao-Xia'
'Gao, Feng'
'Zhou, Yanling'
'Yao, Min-Xia'

_publ_section_title
;
 Synthesis, Structures and Magnetic Properties of Chiral 3d-3d'-4f
 Heterotrimetallic Complexes Based on [(Tp*)Fe(CN)3]-&#xF02D;
;
_journal_name_full 'New J. Chem.'
_journal_paper_doi 10.1039/C7NJ01413A
_journal_year 2017
_chemical_absolute_configuration R
_chemical_formula_sum 'C58 H74 B2 Cu Fe2 N21 O10 Tb'
_chemical_formula_weight 1581.16
_space_group_crystal_system monoclinic
_space_group_IT_number 4
_space_group_name_Hall 'P 2yb'
_space_group_name_H-M_alt 'P 1 21 1'
_symmetry_space_group_name_Hall 'P 2yb'
_symmetry_space_group_name_H-M 'P 1 21 1'
_atom_sites_solution_hydrogens mixed
_audit_creation_method SHELXL-2014/7
_audit_update_record
;
2017-04-27 deposited with the CCDC.
2017-05-23 downloaded from the CCDC.
;
_cell_angle_alpha 90
_cell_angle_beta 103.229(9)
_cell_angle_gamma 90
_cell_formula_units_Z 2
_cell_length_a 13.559(7)
_cell_length_b 16.024(9)
_cell_length_c 17.767(10)
_cell_measurement_reflns_used 8347
_cell_measurement_temperature 296(2)
_cell_measurement_theta_max 26.71
_cell_measurement_theta_min 2.36
_cell_volume 3758(4)
_computing_structure_refinement 'SHELXL-2014/7 (Sheldrick, 2014)'
_diffrn_ambient_temperature 296(2)
_diffrn_measured_fraction_theta_full 1.000
_diffrn_measured_fraction_theta_max 1.000
_diffrn_measurement_device_type 'CCD area detector'
_diffrn_measurement_method 'phi and omega scans'
_diffrn_radiation_type MoK\a
_diffrn_radiation_wavelength 0.71073
_diffrn_reflns_av_R_equivalents 0.0355
_diffrn_reflns_av_unetI/netI 0.0906
_diffrn_reflns_Laue_measured_fraction_full 1.000
_diffrn_reflns_Laue_measured_fraction_max 1.000
_diffrn_reflns_limit_h_max 10
_diffrn_reflns_limit_h_min -16
_diffrn_reflns_limit_k_max 19
_diffrn_reflns_limit_k_min -19
_diffrn_reflns_limit_l_max 21
_diffrn_reflns_limit_l_min -19
_diffrn_reflns_number 22168
_diffrn_reflns_point_group_measured_fraction_full 1.000
_diffrn_reflns_point_group_measured_fraction_max 1.000
_diffrn_reflns_theta_full 25.242
_diffrn_reflns_theta_max 25.996
_diffrn_reflns_theta_min 1.177
_exptl_absorpt_coefficient_mu 1.651
_exptl_crystal_colour 'black red'
_exptl_crystal_density_diffrn 1.397
_exptl_crystal_description block
_exptl_crystal_F_000 1610
_exptl_crystal_size_max 0.220
_exptl_crystal_size_mid 0.180
_exptl_crystal_size_min 0.170
_refine_diff_density_max 1.326
_refine_diff_density_min -1.104
_refine_diff_density_rms 0.083
_refine_ls_abs_structure_details
;
 Refined as an inversion twin.
;
_refine_ls_abs_structure_Flack -0.012(11)
_refine_ls_extinction_method none
_refine_ls_goodness_of_fit_ref 0.922
_refine_ls_hydrogen_treatment constr
_refine_ls_matrix_type full
_refine_ls_number_parameters 871
_refine_ls_number_reflns 14555
_refine_ls_number_restraints 1
_refine_ls_restrained_S_all 0.922
_refine_ls_R_factor_all 0.0641
_refine_ls_R_factor_gt 0.0418
_refine_ls_shift/su_max 0.002
_refine_ls_shift/su_mean 0.000
_refine_ls_structure_factor_coef Fsqd
_refine_ls_weighting_details 'w=1/[\s^2^(Fo^2^)+(0.0218P)^2^] where P=(Fo^2^+2Fc^2^)/3'
_refine_ls_weighting_scheme calc
_refine_ls_wR_factor_gt 0.0763
_refine_ls_wR_factor_ref 0.0827
_reflns_Friedel_coverage 0.927
_reflns_Friedel_fraction_full 1.000
_reflns_Friedel_fraction_max 1.000
_reflns_number_gt 11356
_reflns_number_total 14555
_reflns_threshold_expression 'I > 2\s(I)'
_cod_data_source_file c7nj01413a2.cif
_cod_data_source_block 2-RR
_cod_database_code 7056242
_shelx_shelxl_version_number 2014/7
_shelx_space_group_comment
;
The symmetry employed for this shelxl refinement is uniquely defined
by the following loop, which should always be used as a source of
symmetry information in preference to the above space-group names.
They are only intended as comments.
;
_shelx_estimated_absorpt_t_min 0.713
_shelx_estimated_absorpt_t_max 0.767
_platon_squeeze_void_probe_radius 1.20

loop_
_space_group_symop_operation_xyz
'x, y, z'
'-x, y+1/2, -z'

loop_
_atom_site_label
_atom_site_type_symbol
_atom_site_fract_x
_atom_site_fract_y
_atom_site_fract_z
_atom_site_U_iso_or_equiv
_atom_site_adp_type
_atom_site_occupancy
_atom_site_site_symmetry_order
_atom_site_calc_flag
_atom_site_refinement_flags_posn
_atom_site_refinement_flags_adp
Tb1 Tb 1.07159(2) 0.79359(2) 0.94219(2) 0.03104(9) Uani 1 1 d . .
Cu1 Cu 0.83391(7) 0.86341(6) 0.93734(6) 0.0366(3) Uani 1 1 d . .
Fe2 Fe 0.56828(8) 0.83871(7) 0.67523(7) 0.0350(3) Uani 1 1 d . .
O1 O 1.1300(4) 0.9321(3) 0.8917(3) 0.0377(13) Uani 1 1 d . .
O3W O 1.1730(4) 0.7479(3) 0.8605(3) 0.0461(15) Uani 1 1 d . .
H3BW H 1.2209 0.7705 0.8900 0.055 Uiso 1 1 d R U
H3AW H 1.1654 0.7344 0.8140 0.055 Uiso 1 1 d R U
O2 O 0.9578(4) 0.9067(3) 0.9229(3) 0.0350(13) Uani 1 1 d . .
O2W O 0.9700(4) 0.7799(4) 0.8149(3) 0.0455(15) Uani 1 1 d . .
H2AW H 0.9107 0.7880 0.8196 0.055 Uiso 1 1 d R U
H2BW H 0.9840 0.7578 0.7743 0.055 Uiso 1 1 d R U
O3 O 0.9104(3) 0.7632(3) 0.9629(3) 0.0293(12) Uani 1 1 d . .
O1W O 1.0714(4) 0.8319(3) 1.0704(3) 0.0470(15) Uani 1 1 d . .
H1AW H 1.0134 0.8394 1.0817 0.056 Uiso 1 1 d R U
H1BW H 1.1258 0.8350 1.1056 0.056 Uiso 1 1 d R U
O4 O 1.0155(4) 0.6399(3) 0.9335(4) 0.0423(14) Uani 1 1 d . .
O5 O 1.3562(5) 0.7482(4) 1.0796(5) 0.085(3) Uani 1 1 d . .
O6 O 1.2058(4) 0.7058(3) 1.0238(3) 0.0476(15) Uani 1 1 d . .
O7 O 1.2474(5) 0.8320(4) 1.0089(4) 0.0510(18) Uani 1 1 d . .
N10 N 0.5513(5) 0.7236(4) 0.6331(4) 0.0358(16) Uani 1 1 d . .
N11 N 0.5183(5) 0.7151(4) 0.5542(4) 0.0393(17) Uani 1 1 d . .
N12 N 0.6400(5) 0.8670(4) 0.5928(4) 0.0411(17) Uani 1 1 d . .
N13 N 0.5929(5) 0.8451(4) 0.5172(4) 0.0421(17) Uani 1 1 d . .
N14 N 0.4351(5) 0.8686(5) 0.6064(4) 0.0442(18) Uani 1 1 d . .
N15 N 0.4174(5) 0.8465(4) 0.5304(4) 0.0427(18) Uani 1 1 d . .
N16 N 0.4630(6) 0.7904(8) 0.8023(5) 0.077(2) Uani 1 1 d . .
N17 N 0.7653(5) 0.8065(5) 0.7961(4) 0.0467(19) Uani 1 1 d . .
N18 N 0.5946(8) 1.0193(5) 0.7342(5) 0.082(3) Uani 1 1 d . .
N19 N 0.7589(5) 0.9656(4) 0.9151(4) 0.0338(16) Uani 1 1 d . .
N20 N 0.7193(5) 0.8219(5) 0.9716(4) 0.0429(19) Uani 1 1 d . .
N21 N 1.2719(6) 0.7615(5) 1.0384(4) 0.046(2) Uani 1 1 d . .
C19 C 0.6037(9) 0.6272(6) 0.7465(6) 0.065(3) Uani 1 1 d . .
H19A H 0.5516 0.6380 0.7738 0.097 Uiso 1 1 calc R U
H19B H 0.6613 0.6619 0.7670 0.097 Uiso 1 1 calc R U
H19C H 0.6233 0.5696 0.7526 0.097 Uiso 1 1 calc R U
C20 C 0.5645(6) 0.6461(5) 0.6626(6) 0.048(2) Uani 1 1 d . .
C21 C 0.5396(7) 0.5899(6) 0.6043(6) 0.057(3) Uani 1 1 d . .
H21 H 0.5418 0.5322 0.6096 0.068 Uiso 1 1 calc R U
C22 C 0.5106(7) 0.6332(5) 0.5359(6) 0.049(2) Uani 1 1 d . .
C23 C 0.4796(8) 0.6019(7) 0.4545(6) 0.074(3) Uani 1 1 d . .
H23A H 0.4120 0.6205 0.4318 0.112 Uiso 1 1 calc R U
H23B H 0.4815 0.5420 0.4546 0.112 Uiso 1 1 calc R U
H23C H 0.5253 0.6231 0.4251 0.112 Uiso 1 1 calc R U
C24 C 0.7959(9) 0.9461(8) 0.6539(8) 0.092(5) Uani 1 1 d . .
H24A H 0.7613 0.9804 0.6839 0.138 Uiso 1 1 calc R U
H24B H 0.8450 0.9790 0.6360 0.138 Uiso 1 1 calc R U
H24C H 0.8295 0.9011 0.6854 0.138 Uiso 1 1 calc R U
C25 C 0.7230(7) 0.9121(6) 0.5879(7) 0.054(3) Uani 1 1 d . .
C26 C 0.7284(8) 0.9180(6) 0.5118(7) 0.063(3) Uani 1 1 d . .
H26 H 0.7783 0.9455 0.4932 0.075 Uiso 1 1 calc R U
C27 C 0.6467(8) 0.8757(6) 0.4679(6) 0.057(3) Uani 1 1 d . .
C28 C 0.6156(9) 0.8631(8) 0.3844(6) 0.084(4) Uani 1 1 d . .
H28A H 0.6110 0.8044 0.3734 0.126 Uiso 1 1 calc R U
H28B H 0.6646 0.8880 0.3600 0.126 Uiso 1 1 calc R U
H28C H 0.5507 0.8887 0.3651 0.126 Uiso 1 1 calc R U
C29 C 0.3466(10) 0.9523(10) 0.6892(9) 0.126(6) Uani 1 1 d . .
H29A H 0.3332 0.9084 0.7222 0.189 Uiso 1 1 calc R U
H29B H 0.2918 0.9917 0.6805 0.189 Uiso 1 1 calc R U
H29C H 0.4085 0.9801 0.7135 0.189 Uiso 1 1 calc R U
C30 C 0.3565(7) 0.9162(6) 0.6134(7) 0.063(3) Uani 1 1 d . .
C31 C 0.2888(8) 0.9227(7) 0.5409(8) 0.074(4) Uani 1 1 d . .
H31 H 0.2273 0.9511 0.5298 0.089 Uiso 1 1 calc R U
C32 C 0.3300(7) 0.8799(6) 0.4905(6) 0.057(3) Uani 1 1 d . .
C33 C 0.2923(9) 0.8724(8) 0.4070(7) 0.095(4) Uani 1 1 d . .
H33A H 0.2299 0.9027 0.3913 0.142 Uiso 1 1 calc R U
H33B H 0.2808 0.8147 0.3934 0.142 Uiso 1 1 calc R U
H33C H 0.3414 0.8950 0.3812 0.142 Uiso 1 1 calc R U
C34 C 0.5030(6) 0.8091(6) 0.7550(5) 0.045(2) Uani 1 1 d . .
C35 C 0.6919(6) 0.8165(4) 0.7497(5) 0.036(2) Uani 1 1 d . .
C36 C 0.5848(7) 0.9518(6) 0.7131(6) 0.049(3) Uani 1 1 d . .
C37 C 0.9704(6) 0.9824(4) 0.8947(4) 0.0306(18) Uani 1 1 d . .
C38 C 1.0639(7) 0.9996(5) 0.8793(5) 0.034(2) Uani 1 1 d . .
C39 C 1.0872(6) 1.0767(5) 0.8551(5) 0.044(2) Uani 1 1 d . .
H39 H 1.1505 1.0876 0.8453 0.052 Uiso 1 1 calc R U
C40 C 1.0133(7) 1.1376(5) 0.8458(6) 0.053(2) Uani 1 1 d . .
H40 H 1.0282 1.1910 0.8311 0.063 Uiso 1 1 calc R U
C41 C 0.9200(7) 1.1219(5) 0.8574(5) 0.043(2) Uani 1 1 d . .
H41 H 0.8715 1.1639 0.8485 0.052 Uiso 1 1 calc R U
C42 C 0.8948(6) 1.0437(4) 0.8824(4) 0.0304(18) Uani 1 1 d . .
C43 C 0.7941(6) 1.0317(5) 0.8909(5) 0.0342(19) Uani 1 1 d . .
H43 H 0.7495 1.0762 0.8774 0.041 Uiso 1 1 calc R U
C44 C 0.6541(6) 0.9550(5) 0.9199(5) 0.040(2) Uani 1 1 d . .
H44 H 0.6169 0.9302 0.8713 0.048 Uiso 1 1 calc R U
C45 C 0.5987(6) 1.0328(6) 0.9340(6) 0.057(3) Uani 1 1 d . .
H45A H 0.5962 1.0717 0.8918 0.069 Uiso 1 1 calc R U
H45B H 0.6348 1.0593 0.9814 0.069 Uiso 1 1 calc R U
C46 C 0.4907(7) 1.0115(7) 0.9404(8) 0.080(4) Uani 1 1 d . .
H46A H 0.4563 1.0621 0.9500 0.096 Uiso 1 1 calc R U
H46B H 0.4535 0.9878 0.8919 0.096 Uiso 1 1 calc R U
C47 C 0.4923(8) 0.9500(7) 1.0052(8) 0.073(3) Uani 1 1 d . .
H47A H 0.4234 0.9367 1.0078 0.087 Uiso 1 1 calc R U
H47B H 0.5261 0.9749 1.0541 0.087 Uiso 1 1 calc R U
C48 C 0.5484(6) 0.8691(6) 0.9915(6) 0.059(3) Uani 1 1 d . .
H48A H 0.5517 0.8307 1.0342 0.070 Uiso 1 1 calc R U
H48B H 0.5125 0.8420 0.9443 0.070 Uiso 1 1 calc R U
C49 C 0.6528(6) 0.8922(5) 0.9850(5) 0.045(2) Uani 1 1 d . .
H49 H 0.6863 0.9190 1.0338 0.053 Uiso 1 1 calc R U
C50 C 0.6955(7) 0.7454(6) 0.9714(5) 0.044(2) Uani 1 1 d . .
H50 H 0.6333 0.7316 0.9819 0.053 Uiso 1 1 calc R U
C51 C 0.7609(6) 0.6769(5) 0.9555(5) 0.040(2) Uani 1 1 d . .
C52 C 0.7200(7) 0.5983(5) 0.9451(5) 0.050(2) Uani 1 1 d . .
H52 H 0.6539 0.5894 0.9497 0.060 Uiso 1 1 calc R U
C53 C 0.7758(7) 0.5330(5) 0.9280(6) 0.055(3) Uani 1 1 d . .
H53 H 0.7463 0.4805 0.9193 0.066 Uiso 1 1 calc R U
C54 C 0.8735(7) 0.5436(5) 0.9233(5) 0.049(2) Uani 1 1 d . .
H54 H 0.9103 0.4983 0.9117 0.059 Uiso 1 1 calc R U
C55 C 0.9185(6) 0.6208(5) 0.9357(5) 0.040(2) Uani 1 1 d . .
C56 C 0.8611(7) 0.6886(5) 0.9525(5) 0.036(2) Uani 1 1 d . .
C57 C 1.2276(6) 0.9445(5) 0.8745(5) 0.047(2) Uani 1 1 d . .
H57A H 1.2188 0.9617 0.8216 0.070 Uiso 1 1 calc R U
H57B H 1.2651 0.8932 0.8825 0.070 Uiso 1 1 calc R U
H57C H 1.2639 0.9868 0.9080 0.070 Uiso 1 1 calc R U
C58 C 1.0744(8) 0.5744(6) 0.9091(6) 0.057(3) Uani 1 1 d . .
H58A H 1.0692 0.5245 0.9378 0.085 Uiso 1 1 calc R U
H58B H 1.1440 0.5913 0.9183 0.085 Uiso 1 1 calc R U
H58C H 1.0489 0.5638 0.8549 0.085 Uiso 1 1 calc R U
B2 B 0.4979(6) 0.7940(9) 0.5041(5) 0.046(2) Uani 1 1 d . .
H2 H 0.4756 0.7754 0.4534 0.055 Uiso 1 1 d R U
Fe1 Fe 0.03396(9) 0.54357(7) 0.60494(7) 0.0364(3) Uani 1 1 d . .
N1 N 0.0099(6) 0.4506(4) 0.5281(5) 0.048(2) Uani 1 1 d . .
N2 N -0.0166(5) 0.4704(4) 0.4510(4) 0.0427(18) Uani 1 1 d . .
N3 N 0.1161(5) 0.6011(4) 0.5414(4) 0.0405(17) Uani 1 1 d . .
N4 N 0.0805(5) 0.6038(4) 0.4627(4) 0.0390(17) Uani 1 1 d . .
N5 N -0.0905(5) 0.5996(4) 0.5442(4) 0.0405(17) Uani 1 1 d . .
N6 N -0.1024(5) 0.6029(4) 0.4649(5) 0.0430(18) Uani 1 1 d . .
N7 N -0.0769(7) 0.4567(5) 0.7137(5) 0.071(2) Uani 1 1 d . .
N8 N 0.2171(8) 0.4615(6) 0.7112(6) 0.082(3) Uani 1 1 d . .
N9 N 0.0693(6) 0.6850(5) 0.7230(5) 0.059(2) Uani 1 1 d . .
C1 C 0.0367(9) 0.3193(5) 0.6062(6) 0.088(4) Uani 1 1 d . .
H1A H 0.1010 0.3374 0.6367 0.132 Uiso 1 1 calc R U
H1B H 0.0399 0.2609 0.5949 0.132 Uiso 1 1 calc R U
H1C H -0.0148 0.3286 0.6344 0.132 Uiso 1 1 calc R U
C2 C 0.0124(7) 0.3663(5) 0.5343(6) 0.055(3) Uani 1 1 d . .
C3 C -0.0149(7) 0.3347(6) 0.4582(6) 0.068(3) Uani 1 1 d . .
H3 H -0.0202 0.2787 0.4443 0.082 Uiso 1 1 calc R U
C4 C -0.0319(7) 0.4003(6) 0.4092(6) 0.054(3) Uani 1 1 d . .
C5 C -0.0649(9) 0.4023(7) 0.3221(6) 0.073(3) Uani 1 1 d . .
H5A H -0.1299 0.4290 0.3071 0.110 Uiso 1 1 calc R U
H5B H -0.0698 0.3463 0.3024 0.110 Uiso 1 1 calc R U
H5C H -0.0162 0.4329 0.3015 0.110 Uiso 1 1 calc R U
C6 C 0.2733(8) 0.6547(7) 0.6362(6) 0.074(3) Uani 1 1 d . .
H6A H 0.3317 0.6871 0.6329 0.111 Uiso 1 1 calc R U
H6B H 0.2947 0.6012 0.6586 0.111 Uiso 1 1 calc R U
H6C H 0.2358 0.6833 0.6681 0.111 Uiso 1 1 calc R U
C7 C 0.2059(6) 0.6424(6) 0.5550(6) 0.052(2) Uani 1 1 d . .
C8 C 0.2232(8) 0.6699(6) 0.4862(6) 0.060(3) Uani 1 1 d . .
H8 H 0.2790 0.7003 0.4794 0.072 Uiso 1 1 calc R U
C9 C 0.1443(7) 0.6449(5) 0.4303(6) 0.048(2) Uani 1 1 d . .
C10 C 0.1255(8) 0.6596(7) 0.3459(6) 0.073(3) Uani 1 1 d . .
H10A H 0.1822 0.6884 0.3343 0.109 Uiso 1 1 calc R U
H10B H 0.0654 0.6927 0.3294 0.109 Uiso 1 1 calc R U
H10C H 0.1166 0.6070 0.3192 0.109 Uiso 1 1 calc R U
C11 C -0.1852(9) 0.6529(9) 0.6387(8) 0.091(4) Uani 1 1 d . .
H11A H -0.1317 0.6266 0.6760 0.136 Uiso 1 1 calc R U
H11B H -0.2489 0.6285 0.6415 0.136 Uiso 1 1 calc R U
H11C H -0.1861 0.7115 0.6496 0.136 Uiso 1 1 calc R U
C12 C -0.1678(7) 0.6405(6) 0.5598(7) 0.056(3) Uani 1 1 d . .
C13 C -0.2316(8) 0.6667(7) 0.4920(8) 0.074(4) Uani 1 1 d . .
H13 H -0.2921 0.6957 0.4875 0.089 Uiso 1 1 calc R U
C14 C -0.1895(7) 0.6424(6) 0.4328(6) 0.056(3) Uani 1 1 d . .
C15 C -0.2227(9) 0.6553(7) 0.3452(7) 0.093(4) Uani 1 1 d . .
H15A H -0.1746 0.6904 0.3284 0.140 Uiso 1 1 calc R U
H15B H -0.2882 0.6812 0.3328 0.140 Uiso 1 1 calc R U
H15C H -0.2261 0.6022 0.3197 0.140 Uiso 1 1 calc R U
C16 C -0.0391(7) 0.4891(6) 0.6714(6) 0.045(2) Uani 1 1 d . .
C17 C 0.1498(7) 0.4908(6) 0.6698(6) 0.052(2) Uani 1 1 d . .
C18 C 0.0569(7) 0.6320(6) 0.6789(5) 0.044(2) Uani 1 1 d . .
B1 B -0.0233(8) 0.5634(6) 0.4276(7) 0.047(3) Uani 1 1 d . .
H1 H -0.0388 0.5742 0.3622 0.056 Uiso 1 1 d R U

loop_
_atom_site_aniso_label
_atom_site_aniso_U_11
_atom_site_aniso_U_22
_atom_site_aniso_U_33
_atom_site_aniso_U_23
_atom_site_aniso_U_13
_atom_site_aniso_U_12
Tb1 0.03452(18) 0.02312(15) 0.03387(19) -0.0016(2) 0.00447(13) 0.0017(2)
Cu1 0.0368(6) 0.0240(5) 0.0517(7) 0.0004(5) 0.0160(5) -0.0006(4)
Fe2 0.0322(6) 0.0333(6) 0.0374(7) -0.0007(5) 0.0040(5) 0.0013(5)
O1 0.028(3) 0.033(3) 0.053(4) 0.002(3) 0.010(2) 0.002(2)
O3W 0.042(3) 0.057(4) 0.035(3) -0.016(3) -0.001(3) -0.004(3)
O2 0.038(3) 0.020(3) 0.045(4) 0.004(2) 0.005(3) 0.004(2)
O2W 0.037(3) 0.062(4) 0.035(3) -0.010(3) 0.004(2) 0.009(3)
O3 0.035(3) 0.024(2) 0.031(3) -0.004(2) 0.010(2) -0.007(2)
O1W 0.047(3) 0.056(3) 0.033(3) -0.005(3) 0.001(3) 0.003(3)
O4 0.043(4) 0.022(3) 0.061(4) -0.002(3) 0.011(3) 0.005(3)
O5 0.057(5) 0.078(5) 0.096(6) 0.015(4) -0.032(4) 0.008(4)
O6 0.055(4) 0.031(3) 0.054(4) 0.010(3) 0.006(3) 0.004(3)
O7 0.055(4) 0.028(3) 0.061(5) 0.004(3) -0.007(3) -0.002(3)
N10 0.033(4) 0.031(4) 0.043(5) 0.000(3) 0.009(3) -0.002(3)
N11 0.041(4) 0.040(4) 0.035(4) 0.000(3) 0.004(3) -0.001(3)
N12 0.037(4) 0.038(4) 0.047(5) 0.003(3) 0.006(3) 0.001(3)
N13 0.044(4) 0.040(4) 0.041(5) 0.006(3) 0.009(3) 0.005(3)
N14 0.031(4) 0.056(4) 0.045(5) 0.000(4) 0.006(3) 0.003(3)
N15 0.039(4) 0.041(4) 0.042(5) 0.005(3) -0.004(3) -0.001(3)
N16 0.083(6) 0.087(6) 0.064(6) -0.013(7) 0.026(4) -0.019(7)
N17 0.036(4) 0.053(5) 0.045(4) -0.002(4) -0.003(3) 0.000(4)
N18 0.128(9) 0.041(5) 0.065(7) -0.008(5) -0.001(6) 0.002(5)
N19 0.033(4) 0.030(4) 0.037(4) 0.002(3) 0.006(3) 0.004(3)
N20 0.042(4) 0.045(4) 0.044(5) -0.002(3) 0.012(3) -0.007(3)
N21 0.040(5) 0.047(5) 0.047(5) -0.001(4) 0.001(4) 0.001(4)
C19 0.082(8) 0.053(6) 0.054(7) 0.019(5) 0.005(6) -0.004(5)
C20 0.045(5) 0.031(5) 0.064(7) 0.004(5) 0.005(5) -0.004(4)
C21 0.077(7) 0.034(5) 0.061(7) 0.002(5) 0.016(5) -0.008(5)
C22 0.051(6) 0.036(5) 0.058(7) -0.011(5) 0.010(5) -0.006(4)
C23 0.083(8) 0.061(7) 0.076(8) -0.020(6) 0.010(6) -0.003(6)
C24 0.064(8) 0.104(10) 0.094(10) 0.022(8) -0.011(7) -0.039(7)
C25 0.038(5) 0.049(5) 0.077(8) 0.009(5) 0.020(5) -0.006(4)
C26 0.053(7) 0.063(7) 0.077(9) 0.021(6) 0.025(6) -0.010(5)
C27 0.073(7) 0.047(6) 0.059(7) 0.017(5) 0.031(5) 0.014(5)
C28 0.127(10) 0.090(8) 0.045(7) 0.016(6) 0.041(6) 0.011(8)
C29 0.089(10) 0.131(13) 0.163(16) -0.048(12) 0.037(10) 0.050(9)
C30 0.050(6) 0.063(7) 0.077(8) 0.001(6) 0.020(5) 0.020(5)
C31 0.040(6) 0.071(8) 0.098(10) 0.013(7) -0.008(6) 0.016(5)
C32 0.036(5) 0.060(6) 0.063(7) 0.007(5) -0.013(5) -0.007(5)
C33 0.086(9) 0.092(9) 0.081(9) 0.033(7) -0.033(7) -0.004(7)
C34 0.047(5) 0.054(7) 0.035(5) -0.005(4) 0.013(4) -0.004(4)
C35 0.042(5) 0.028(5) 0.040(5) -0.003(3) 0.015(4) -0.007(3)
C36 0.056(6) 0.045(6) 0.038(6) 0.002(5) -0.010(5) 0.004(5)
C37 0.041(5) 0.024(4) 0.026(5) -0.003(3) 0.005(4) -0.005(3)
C38 0.041(5) 0.027(4) 0.033(5) -0.001(4) 0.009(4) -0.001(4)
C39 0.048(5) 0.034(5) 0.050(6) 0.006(4) 0.014(4) -0.006(4)
C40 0.072(7) 0.022(4) 0.066(7) 0.016(4) 0.018(5) -0.002(4)
C41 0.055(6) 0.025(4) 0.050(6) 0.004(4) 0.015(4) 0.008(4)
C42 0.035(4) 0.022(4) 0.032(5) -0.002(4) 0.004(3) 0.000(3)
C43 0.039(5) 0.030(4) 0.033(5) -0.005(4) 0.007(4) 0.011(4)
C44 0.031(5) 0.043(5) 0.047(6) 0.001(4) 0.011(4) -0.005(4)
C45 0.047(6) 0.051(6) 0.075(8) -0.001(5) 0.018(5) 0.011(4)
C46 0.051(7) 0.076(8) 0.118(11) -0.025(8) 0.032(7) 0.014(5)
C47 0.053(7) 0.080(8) 0.096(9) -0.006(7) 0.040(6) 0.000(5)
C48 0.053(6) 0.059(6) 0.072(7) -0.007(5) 0.032(5) -0.006(5)
C49 0.041(5) 0.050(5) 0.047(6) -0.016(4) 0.018(4) 0.002(4)
C50 0.040(5) 0.045(6) 0.050(6) -0.001(5) 0.016(4) 0.000(4)
C51 0.044(5) 0.033(4) 0.043(5) 0.008(4) 0.009(4) -0.014(4)
C52 0.052(6) 0.036(5) 0.061(7) 0.010(5) 0.013(5) -0.010(4)
C53 0.065(7) 0.031(5) 0.062(7) 0.003(5) 0.002(5) -0.015(5)
C54 0.062(6) 0.022(4) 0.059(7) 0.001(4) 0.007(5) -0.006(4)
C55 0.050(5) 0.027(4) 0.040(5) 0.001(4) 0.001(4) -0.001(4)
C56 0.051(6) 0.028(4) 0.029(5) -0.002(4) 0.005(4) -0.010(4)
C57 0.034(5) 0.045(5) 0.063(7) 0.009(5) 0.016(4) 0.003(4)
C58 0.063(7) 0.034(5) 0.076(8) -0.011(5) 0.022(6) -0.001(4)
B2 0.047(5) 0.049(5) 0.037(5) 0.005(7) 0.000(4) 0.004(7)
Fe1 0.0395(7) 0.0287(6) 0.0420(8) -0.0061(6) 0.0115(6) -0.0008(5)
N1 0.058(5) 0.025(4) 0.066(6) -0.014(4) 0.024(4) -0.007(3)
N2 0.049(4) 0.034(4) 0.040(5) -0.011(3) 0.001(3) 0.001(3)
N3 0.039(4) 0.035(4) 0.046(5) -0.007(3) 0.006(3) -0.002(3)
N4 0.049(4) 0.034(4) 0.036(5) -0.005(3) 0.012(4) -0.005(3)
N5 0.042(4) 0.030(4) 0.051(5) -0.012(3) 0.013(3) 0.003(3)
N6 0.039(4) 0.033(4) 0.054(5) -0.001(3) 0.004(3) 0.002(3)
N7 0.086(7) 0.061(6) 0.068(7) 0.005(5) 0.024(5) -0.014(5)
N8 0.077(7) 0.081(7) 0.080(7) 0.003(6) -0.001(6) 0.024(5)
N9 0.076(6) 0.055(5) 0.050(5) -0.023(4) 0.022(4) -0.002(4)
C1 0.140(11) 0.027(5) 0.090(9) 0.009(5) 0.013(8) 0.000(5)
C2 0.067(6) 0.026(4) 0.071(7) -0.008(5) 0.015(5) -0.001(4)
C3 0.087(8) 0.030(5) 0.083(8) -0.026(5) 0.013(6) -0.002(5)
C4 0.057(6) 0.044(5) 0.061(7) -0.027(5) 0.009(5) 0.003(4)
C5 0.083(8) 0.069(7) 0.064(8) -0.032(6) 0.008(6) -0.004(6)
C6 0.066(7) 0.081(8) 0.071(8) -0.010(6) 0.006(6) -0.018(6)
C7 0.034(5) 0.049(5) 0.072(7) -0.013(5) 0.012(5) -0.010(4)
C8 0.066(7) 0.050(6) 0.077(8) 0.008(6) 0.039(6) -0.018(5)
C9 0.047(6) 0.043(5) 0.055(6) -0.002(5) 0.018(5) -0.009(4)
C10 0.096(9) 0.080(8) 0.051(7) 0.008(6) 0.037(6) -0.008(7)
C11 0.069(8) 0.092(10) 0.121(12) -0.029(9) 0.042(8) 0.019(7)
C12 0.037(5) 0.055(6) 0.083(8) -0.015(6) 0.028(5) -0.002(4)
C13 0.038(6) 0.058(7) 0.121(11) -0.006(7) 0.005(7) 0.019(5)
C14 0.045(6) 0.038(5) 0.079(8) -0.004(5) -0.002(5) 0.004(4)
C15 0.082(9) 0.066(7) 0.107(11) 0.012(7) -0.030(8) 0.007(6)
C16 0.053(6) 0.044(5) 0.040(6) 0.001(4) 0.012(4) -0.009(4)
C17 0.047(6) 0.051(6) 0.056(7) -0.012(5) 0.010(5) 0.000(5)
C18 0.052(6) 0.044(5) 0.040(6) -0.004(5) 0.015(4) -0.001(4)
B1 0.037(6) 0.038(6) 0.063(8) 0.002(5) 0.007(5) -0.006(5)

loop_
_atom_type_symbol
_atom_type_description
_atom_type_scat_dispersion_real
_atom_type_scat_dispersion_imag
_atom_type_scat_source
C C 0.0033 0.0016 'International Tables Vol C Tables 4.2.6.8 and 6.1.1.4'
H H 0.0000 0.0000 'International Tables Vol C Tables 4.2.6.8 and 6.1.1.4'
B B 0.0013 0.0007 'International Tables Vol C Tables 4.2.6.8 and 6.1.1.4'
Cu Cu 0.3201 1.2651 'International Tables Vol C Tables 4.2.6.8 and 6.1.1.4'
Fe Fe 0.3463 0.8444 'International Tables Vol C Tables 4.2.6.8 and 6.1.1.4'
N N 0.0061 0.0033 'International Tables Vol C Tables 4.2.6.8 and 6.1.1.4'
O O 0.0106 0.0060 'International Tables Vol C Tables 4.2.6.8 and 6.1.1.4'
Tb Tb -0.1723 4.1537 'International Tables Vol C Tables 4.2.6.8 and 6.1.1.4'

loop_
_geom_angle_atom_site_label_1
_geom_angle_atom_site_label_2
_geom_angle_atom_site_label_3
_geom_angle
O3W Tb1 O3 137.24(17)
O3W Tb1 O2 127.6(2)
O3 Tb1 O2 65.17(17)
O3W Tb1 O1W 144.40(18)
O3 Tb1 O1W 72.30(18)
O2 Tb1 O1W 78.16(18)
O3W Tb1 O2W 70.98(18)
O3 Tb1 O2W 76.85(18)
O2 Tb1 O2W 73.41(19)
O1W Tb1 O2W 144.62(18)
O3W Tb1 O7 74.8(2)
O3 Tb1 O7 143.3(2)
O2 Tb1 O7 113.84(19)
O1W Tb1 O7 71.8(2)
O2W Tb1 O7 139.6(2)
O3W Tb1 O6 74.3(2)
O3 Tb1 O6 111.98(19)
O2 Tb1 O6 152.64(19)
O1W Tb1 O6 75.32(19)
O2W Tb1 O6 133.7(2)
O7 Tb1 O6 50.8(2)
O3W Tb1 O4 82.56(19)
O3 Tb1 O4 62.49(17)
O2 Tb1 O4 123.62(19)
O1W Tb1 O4 103.97(19)
O2W Tb1 O4 75.8(2)
O7 Tb1 O4 120.26(18)
O6 Tb1 O4 70.13(19)
O3W Tb1 O1 77.45(19)
O3 Tb1 O1 127.02(16)
O2 Tb1 O1 62.02(17)
O1W Tb1 O1 100.35(19)
O2W Tb1 O1 84.60(19)
O7 Tb1 O1 67.45(18)
O6 Tb1 O1 116.53(18)
O4 Tb1 O1 155.68(18)
O3W Tb1 Cu1 141.14(13)
O3 Tb1 Cu1 32.87(11)
O2 Tb1 Cu1 32.39(13)
O1W Tb1 Cu1 74.21(13)
O2W Tb1 Cu1 70.48(13)
O7 Tb1 Cu1 137.07(16)
O6 Tb1 Cu1 139.91(15)
O4 Tb1 Cu1 92.76(13)
O1 Tb1 Cu1 94.16(11)
O3W Tb1 H3BW 19.6
O3 Tb1 H3BW 155.6
O2 Tb1 H3BW 129.4
O1W Tb1 H3BW 126.2
O2W Tb1 H3BW 88.6
O7 Tb1 H3BW 55.3
O6 Tb1 H3BW 64.9
O4 Tb1 H3BW 95.3
O1 Tb1 H3BW 69.6
Cu1 Tb1 H3BW 154.9
O2 Cu1 O3 83.7(2)
O2 Cu1 N20 169.6(3)
O3 Cu1 N20 93.9(3)
O2 Cu1 N19 96.0(2)
O3 Cu1 N19 178.1(3)
N20 Cu1 N19 86.1(3)
O2 Cu1 Tb1 41.89(14)
O3 Cu1 Tb1 41.91(14)
N20 Cu1 Tb1 135.5(2)
N19 Cu1 Tb1 137.9(2)
C34 Fe2 C35 85.5(3)
C34 Fe2 C36 90.7(4)
C35 Fe2 C36 85.4(3)
C34 Fe2 N10 90.9(4)
C35 Fe2 N10 95.5(3)
C36 Fe2 N10 178.3(4)
C34 Fe2 N12 178.2(3)
C35 Fe2 N12 93.1(3)
C36 Fe2 N12 90.3(4)
N10 Fe2 N12 88.1(3)
C34 Fe2 N14 90.4(3)
C35 Fe2 N14 174.0(3)
C36 Fe2 N14 90.3(3)
N10 Fe2 N14 88.9(3)
N12 Fe2 N14 91.2(3)
C38 O1 C57 116.7(6)
C38 O1 Tb1 119.1(5)
C57 O1 Tb1 124.2(4)
Tb1 O3W H3BW 87.5
Tb1 O3W H3AW 137.6
H3BW O3W H3AW 130.2
C37 O2 Cu1 125.3(5)
C37 O2 Tb1 128.1(5)
Cu1 O2 Tb1 105.7(2)
Tb1 O2W H2AW 104.5
Tb1 O2W H2BW 130.1
H2AW O2W H2BW 123.2
C56 O3 Cu1 118.9(5)
C56 O3 Tb1 127.3(5)
Cu1 O3 Tb1 105.2(2)
Tb1 O1W H1AW 117.6
Tb1 O1W H1BW 122.1
H1AW O1W H1BW 120.1
C55 O4 C58 116.7(6)
C55 O4 Tb1 119.3(4)
C58 O4 Tb1 122.6(5)
N21 O6 Tb1 96.4(5)
N21 O7 Tb1 96.2(5)
C20 N10 N11 106.8(7)
C20 N10 Fe2 135.9(6)
N11 N10 Fe2 117.3(5)
C22 N11 N10 109.3(7)
C22 N11 B2 132.0(8)
N10 N11 B2 118.8(7)
C25 N12 N13 106.0(7)
C25 N12 Fe2 136.2(7)
N13 N12 Fe2 117.4(5)
C27 N13 N12 109.7(7)
C27 N13 B2 132.0(8)
N12 N13 B2 118.3(7)
C30 N14 N15 106.0(7)
C30 N14 Fe2 135.1(7)
N15 N14 Fe2 118.4(5)
C32 N15 N14 110.7(8)
C32 N15 B2 131.4(8)
N14 N15 B2 117.8(6)
C43 N19 C44 124.2(7)
C43 N19 Cu1 123.8(6)
C44 N19 Cu1 111.6(5)
C50 N20 C49 124.5(8)
C50 N20 Cu1 124.1(7)
C49 N20 Cu1 110.6(5)
O5 N21 O6 121.8(8)
O5 N21 O7 121.6(8)
O6 N21 O7 116.6(7)
C20 C19 H19A 109.5
C20 C19 H19B 109.5
H19A C19 H19B 109.5
C20 C19 H19C 109.5
H19A C19 H19C 109.5
H19B C19 H19C 109.5
N10 C20 C21 109.2(8)
N10 C20 C19 124.1(8)
C21 C20 C19 126.7(8)
C20 C21 C22 108.1(8)
C20 C21 H21 126.0
C22 C21 H21 126.0
N11 C22 C21 106.7(8)
N11 C22 C23 123.2(9)
C21 C22 C23 130.1(8)
C22 C23 H23A 109.5
C22 C23 H23B 109.5
H23A C23 H23B 109.5
C22 C23 H23C 109.5
H23A C23 H23C 109.5
H23B C23 H23C 109.5
C25 C24 H24A 109.5
C25 C24 H24B 109.5
H24A C24 H24B 109.5
C25 C24 H24C 109.5
H24A C24 H24C 109.5
H24B C24 H24C 109.5
N12 C25 C26 109.4(9)
N12 C25 C24 124.6(10)
C26 C25 C24 126.0(10)
C25 C26 C27 107.8(9)
C25 C26 H26 126.1
C27 C26 H26 126.1
N13 C27 C26 107.1(9)
N13 C27 C28 122.2(10)
C26 C27 C28 130.6(10)
C27 C28 H28A 109.5
C27 C28 H28B 109.5
H28A C28 H28B 109.5
C27 C28 H28C 109.5
H28A C28 H28C 109.5
H28B C28 H28C 109.5
C30 C29 H29A 109.5
C30 C29 H29B 109.5
H29A C29 H29B 109.5
C30 C29 H29C 109.5
H29A C29 H29C 109.5
H29B C29 H29C 109.5
N14 C30 C31 108.9(10)
N14 C30 C29 122.7(10)
C31 C30 C29 128.4(10)
C32 C31 C30 106.8(9)
C32 C31 H31 126.6
C30 C31 H31 126.6
N15 C32 C31 107.6(9)
N15 C32 C33 124.3(11)
C31 C32 C33 128.0(10)
C32 C33 H33A 109.5
C32 C33 H33B 109.5
H33A C33 H33B 109.5
C32 C33 H33C 109.5
H33A C33 H33C 109.5
H33B C33 H33C 109.5
N16 C34 Fe2 179.1(10)
N17 C35 Fe2 176.8(7)
N18 C36 Fe2 178.8(10)
O2 C37 C38 117.1(7)
O2 C37 C42 122.9(7)
C38 C37 C42 120.0(7)
C39 C38 C37 122.0(8)
C39 C38 O1 124.4(8)
C37 C38 O1 113.6(7)
C38 C39 C40 117.5(8)
C38 C39 H39 121.2
C40 C39 H39 121.2
C41 C40 C39 121.9(8)
C41 C40 H40 119.1
C39 C40 H40 119.1
C40 C41 C42 121.5(8)
C40 C41 H41 119.3
C42 C41 H41 119.3
C41 C42 C37 117.0(7)
C41 C42 C43 117.8(7)
C37 C42 C43 125.1(7)
N19 C43 C42 126.2(7)
N19 C43 H43 116.9
C42 C43 H43 116.9
N19 C44 C45 116.5(7)
N19 C44 C49 107.5(6)
C45 C44 C49 108.9(7)
N19 C44 H44 107.9
C45 C44 H44 107.9
C49 C44 H44 107.9
C44 C45 C46 110.5(8)
C44 C45 H45A 109.5
C46 C45 H45A 109.5
C44 C45 H45B 109.5
C46 C45 H45B 109.5
H45A C45 H45B 108.1
C47 C46 C45 110.7(9)
C47 C46 H46A 109.5
C45 C46 H46A 109.5
C47 C46 H46B 109.5
C45 C46 H46B 109.5
H46A C46 H46B 108.1
C46 C47 C48 110.3(9)
C46 C47 H47A 109.6
C48 C47 H47A 109.6
C46 C47 H47B 109.6
C48 C47 H47B 109.6
H47A C47 H47B 108.1
C49 C48 C47 108.2(8)
C49 C48 H48A 110.1
C47 C48 H48A 110.1
C49 C48 H48B 110.1
C47 C48 H48B 110.1
H48A C48 H48B 108.4
C48 C49 N20 116.2(7)
C48 C49 C44 113.2(7)
N20 C49 C44 105.2(7)
C48 C49 H49 107.2
N20 C49 H49 107.2
C44 C49 H49 107.2
N20 C50 C51 123.7(8)
N20 C50 H50 118.2
C51 C50 H50 118.2
C52 C51 C56 119.3(8)
C52 C51 C50 117.8(8)
C56 C51 C50 122.9(7)
C53 C52 C51 120.4(9)
C53 C52 H52 119.8
C51 C52 H52 119.8
C54 C53 C52 121.1(8)
C54 C53 H53 119.4
C52 C53 H53 119.4
C53 C54 C55 120.4(9)
C53 C54 H54 119.8
C55 C54 H54 119.8
O4 C55 C54 126.5(8)
O4 C55 C56 114.7(7)
C54 C55 C56 118.8(8)
O3 C56 C51 124.7(8)
O3 C56 C55 115.4(7)
C51 C56 C55 119.9(7)
O1 C57 H57A 109.5
O1 C57 H57B 109.5
H57A C57 H57B 109.5
O1 C57 H57C 109.5
H57A C57 H57C 109.5
H57B C57 H57C 109.5
O4 C58 H58A 109.5
O4 C58 H58B 109.5
H58A C58 H58B 109.5
O4 C58 H58C 109.5
H58A C58 H58C 109.5
H58B C58 H58C 109.5
N13 B2 N15 107.5(9)
N13 B2 N11 109.0(6)
N15 B2 N11 108.9(7)
N13 B2 H2 113.7
N15 B2 H2 112.0
N11 B2 H2 105.7
C18 Fe1 C16 86.5(4)
C18 Fe1 C17 86.1(4)
C16 Fe1 C17 84.0(4)
C18 Fe1 N3 91.3(3)
C16 Fe1 N3 176.7(3)
C17 Fe1 N3 93.3(4)
C18 Fe1 N5 91.3(3)
C16 Fe1 N5 92.6(3)
C17 Fe1 N5 175.9(4)
N3 Fe1 N5 89.9(3)
C18 Fe1 N1 179.7(4)
C16 Fe1 N1 93.2(4)
C17 Fe1 N1 93.7(4)
N3 Fe1 N1 89.0(3)
N5 Fe1 N1 88.9(3)
C2 N1 N2 108.0(7)
C2 N1 Fe1 133.7(7)
N2 N1 Fe1 118.4(5)
C4 N2 N1 109.5(7)
C4 N2 B1 132.0(9)
N1 N2 B1 118.6(7)
C7 N3 N4 104.9(7)
C7 N3 Fe1 136.3(6)
N4 N3 Fe1 118.8(5)
C9 N4 N3 110.4(7)
C9 N4 B1 131.3(8)
N3 N4 B1 118.2(7)
C12 N5 N6 106.3(7)
C12 N5 Fe1 136.5(7)
N6 N5 Fe1 117.1(5)
C14 N6 N5 109.7(8)
C14 N6 B1 130.5(9)
N5 N6 B1 119.8(7)
C2 C1 H1A 109.5
C2 C1 H1B 109.5
H1A C1 H1B 109.5
C2 C1 H1C 109.5
H1A C1 H1C 109.5
H1B C1 H1C 109.5
N1 C2 C3 106.4(9)
N1 C2 C1 125.8(9)
C3 C2 C1 127.8(8)
C4 C3 C2 107.9(8)
C4 C3 H3 126.0
C2 C3 H3 126.0
N2 C4 C3 108.2(9)
N2 C4 C5 121.6(9)
C3 C4 C5 130.1(9)
C4 C5 H5A 109.5
C4 C5 H5B 109.5
H5A C5 H5B 109.5
C4 C5 H5C 109.5
H5A C5 H5C 109.5
H5B C5 H5C 109.5
C7 C6 H6A 109.5
C7 C6 H6B 109.5
H6A C6 H6B 109.5
C7 C6 H6C 109.5
H6A C6 H6C 109.5
H6B C6 H6C 109.5
N3 C7 C8 109.2(8)
N3 C7 C6 123.1(9)
C8 C7 C6 127.7(9)
C9 C8 C7 107.0(8)
C9 C8 H8 126.5
C7 C8 H8 126.5
N4 C9 C8 108.5(9)
N4 C9 C10 122.9(8)
C8 C9 C10 128.6(9)
C9 C10 H10A 109.5
C9 C10 H10B 109.5
H10A C10 H10B 109.5
C9 C10 H10C 109.5
H10A C10 H10C 109.5
H10B C10 H10C 109.5
C12 C11 H11A 109.5
C12 C11 H11B 109.5
H11A C11 H11B 109.5
C12 C11 H11C 109.5
H11A C11 H11C 109.5
H11B C11 H11C 109.5
N5 C12 C13 109.8(10)
N5 C12 C11 124.7(10)
C13 C12 C11 125.5(10)
C14 C13 C12 107.3(9)
C14 C13 H13 126.3
C12 C13 H13 126.3
N6 C14 C13 106.8(9)
N6 C14 C15 121.3(10)
C13 C14 C15 131.9(10)
C14 C15 H15A 109.5
C14 C15 H15B 109.5
H15A C15 H15B 109.5
C14 C15 H15C 109.5
H15A C15 H15C 109.5
H15B C15 H15C 109.5
N7 C16 Fe1 175.9(9)
N8 C17 Fe1 176.7(10)
N9 C18 Fe1 179.1(9)
N6 B1 N4 108.6(8)
N6 B1 N2 106.8(8)
N4 B1 N2 107.7(7)
N6 B1 H1 113.2
N4 B1 H1 106.6
N2 B1 H1 113.8

loop_
_geom_bond_atom_site_label_1
_geom_bond_atom_site_label_2
_geom_bond_distance
Tb1 O3W 2.334(6)
Tb1 O3 2.350(5)
Tb1 O2 2.354(5)
Tb1 O1W 2.359(6)
Tb1 O2W 2.374(5)
Tb1 O7 2.485(6)
Tb1 O6 2.487(5)
Tb1 O4 2.571(5)
Tb1 O1 2.585(5)
Tb1 Cu1 3.3939(19)
Tb1 H3BW 2.4401
Cu1 O2 1.889(5)
Cu1 O3 1.909(5)
Cu1 N20 1.913(7)
Cu1 N19 1.920(6)
Fe2 C34 1.895(9)
Fe2 C35 1.917(8)
Fe2 C36 1.928(10)
Fe2 N10 1.984(7)
Fe2 N12 1.987(7)
Fe2 N14 1.993(6)
O1 C38 1.390(9)
O1 C57 1.438(9)
O3W H3BW 0.8200
O3W H3AW 0.8369
O2 C37 1.338(8)
O2W H2AW 0.8377
O2W H2BW 0.8626
O3 C56 1.361(9)
O1W H1AW 0.8640
O1W H1BW 0.8522
O4 C55 1.359(10)
O4 C58 1.445(10)
O5 N21 1.227(9)
O6 N21 1.248(8)
O7 N21 1.258(8)
N10 C20 1.344(10)
N10 N11 1.378(9)
N11 C22 1.349(10)
N11 B2 1.535(14)
N12 C25 1.358(10)
N12 N13 1.393(9)
N13 C27 1.353(12)
N13 B2 1.499(13)
N14 C30 1.340(11)
N14 N15 1.364(10)
N15 C32 1.344(10)
N15 B2 1.532(13)
N16 C34 1.141(11)
N17 C35 1.148(9)
N18 C36 1.142(11)
N19 C43 1.276(10)
N19 C44 1.453(10)
N20 C50 1.267(10)
N20 C49 1.497(10)
C19 C20 1.495(13)
C19 H19A 0.9600
C19 H19B 0.9600
C19 H19C 0.9600
C20 C21 1.355(12)
C21 C22 1.375(13)
C21 H21 0.9300
C22 C23 1.497(13)
C23 H23A 0.9600
C23 H23B 0.9600
C23 H23C 0.9600
C24 C25 1.456(15)
C24 H24A 0.9600
C24 H24B 0.9600
C24 H24C 0.9600
C25 C26 1.374(14)
C26 C27 1.377(14)
C26 H26 0.9300
C27 C28 1.460(14)
C28 H28A 0.9600
C28 H28B 0.9600
C28 H28C 0.9600
C29 C30 1.499(17)
C29 H29A 0.9600
C29 H29B 0.9600
C29 H29C 0.9600
C30 C31 1.404(15)
C31 C32 1.347(15)
C31 H31 0.9300
C32 C33 1.461(14)
C33 H33A 0.9600
C33 H33B 0.9600
C33 H33C 0.9600
C37 C38 1.384(12)
C37 C42 1.400(10)
C38 C39 1.367(11)
C39 C40 1.382(12)
C39 H39 0.9300
C40 C41 1.352(12)
C40 H40 0.9300
C41 C42 1.397(11)
C41 H41 0.9300
C42 C43 1.421(11)
C43 H43 0.9300
C44 C45 1.505(12)
C44 C49 1.536(12)
C44 H44 0.9800
C45 C46 1.532(13)
C45 H45A 0.9700
C45 H45B 0.9700
C46 C47 1.512(16)
C46 H46A 0.9700
C46 H46B 0.9700
C47 C48 1.551(13)
C47 H47A 0.9700
C47 H47B 0.9700
C48 C49 1.493(12)
C48 H48A 0.9700
C48 H48B 0.9700
C49 H49 0.9800
C50 C51 1.478(12)
C50 H50 0.9300
C51 C52 1.371(11)
C51 C56 1.385(12)
C52 C53 1.365(13)
C52 H52 0.9300
C53 C54 1.358(13)
C53 H53 0.9300
C54 C55 1.375(11)
C54 H54 0.9300
C55 C56 1.408(12)
C57 H57A 0.9600
C57 H57B 0.9600
C57 H57C 0.9600
C58 H58A 0.9600
C58 H58B 0.9600
C58 H58C 0.9600
B2 H2 0.9315
Fe1 C18 1.909(9)
Fe1 C16 1.917(10)
Fe1 C17 1.919(10)
Fe1 N3 1.984(8)
Fe1 N5 1.996(7)
Fe1 N1 1.997(7)
N1 C2 1.355(10)
N1 N2 1.370(10)
N2 C4 1.337(10)
N2 B1 1.545(12)
N3 C7 1.357(10)
N3 N4 1.372(9)
N4 C9 1.319(11)
N4 B1 1.545(12)
N5 C12 1.318(11)
N5 N6 1.383(10)
N6 C14 1.346(10)
N6 B1 1.522(14)
N7 C16 1.128(11)
N8 C17 1.135(11)
N9 C18 1.141(10)
C1 C2 1.455(13)
C1 H1A 0.9600
C1 H1B 0.9600
C1 H1C 0.9600
C2 C3 1.411(13)
C3 C4 1.350(13)
C3 H3 0.9300
C4 C5 1.509(14)
C5 H5A 0.9600
C5 H5B 0.9600
C5 H5C 0.9600
C6 C7 1.535(13)
C6 H6A 0.9600
C6 H6B 0.9600
C6 H6C 0.9600
C7 C8 1.370(13)
C8 C9 1.344(12)
C8 H8 0.9300
C9 C10 1.481(13)
C10 H10A 0.9600
C10 H10B 0.9600
C10 H10C 0.9600
C11 C12 1.487(16)
C11 H11A 0.9600
C11 H11B 0.9600
C11 H11C 0.9600
C12 C13 1.378(15)
C13 C14 1.363(15)
C13 H13 0.9300
C14 C15 1.531(15)
C15 H15A 0.9600
C15 H15B 0.9600
C15 H15C 0.9600
B1 H1 1.1453

loop_
_geom_torsion_atom_site_label_1
_geom_torsion_atom_site_label_2
_geom_torsion_atom_site_label_3
_geom_torsion_atom_site_label_4
_geom_torsion
O3 Cu1 O2 C37 173.7(6)
N20 Cu1 O2 C37 -109.3(15)
N19 Cu1 O2 C37 -8.2(6)
Tb1 Cu1 O2 C37 170.0(7)
O3 Cu1 O2 Tb1 3.7(2)
N20 Cu1 O2 Tb1 80.7(15)
N19 Cu1 O2 Tb1 -178.2(3)
C20 N10 N11 C22 0.5(9)
Fe2 N10 N11 C22 -179.7(5)
C20 N10 N11 B2 -179.2(7)
Fe2 N10 N11 B2 0.6(9)
C25 N12 N13 C27 0.6(9)
Fe2 N12 N13 C27 174.2(5)
C25 N12 N13 B2 179.8(8)
Fe2 N12 N13 B2 -6.5(10)
C30 N14 N15 C32 0.3(10)
Fe2 N14 N15 C32 -172.5(6)
C30 N14 N15 B2 177.6(9)
Fe2 N14 N15 B2 4.8(10)
Tb1 O6 N21 O5 179.4(8)
Tb1 O6 N21 O7 -0.4(9)
Tb1 O7 N21 O5 -179.4(8)
Tb1 O7 N21 O6 0.4(9)
N11 N10 C20 C21 -0.6(10)
Fe2 N10 C20 C21 179.6(7)
N11 N10 C20 C19 177.7(9)
Fe2 N10 C20 C19 -2.1(15)
N10 C20 C21 C22 0.4(11)
C19 C20 C21 C22 -177.7(10)
N10 N11 C22 C21 -0.2(10)
B2 N11 C22 C21 179.4(8)
N10 N11 C22 C23 -178.1(8)
B2 N11 C22 C23 1.5(15)
C20 C21 C22 N11 -0.1(11)
C20 C21 C22 C23 177.6(10)
N13 N12 C25 C26 -0.5(10)
Fe2 N12 C25 C26 -172.3(7)
N13 N12 C25 C24 -178.5(10)
Fe2 N12 C25 C24 9.7(15)
N12 C25 C26 C27 0.2(11)
C24 C25 C26 C27 178.2(11)
N12 N13 C27 C26 -0.4(10)
B2 N13 C27 C26 -179.6(9)
N12 N13 C27 C28 -179.7(8)
B2 N13 C27 C28 1.1(15)
C25 C26 C27 N13 0.1(11)
C25 C26 C27 C28 179.4(10)
N15 N14 C30 C31 0.7(11)
Fe2 N14 C30 C31 171.8(7)
N15 N14 C30 C29 179.1(11)
Fe2 N14 C30 C29 -9.8(17)
N14 C30 C31 C32 -1.5(13)
C29 C30 C31 C32 -179.8(12)
N14 N15 C32 C31 -1.3(11)
B2 N15 C32 C31 -178.1(10)
N14 N15 C32 C33 176.1(9)
B2 N15 C32 C33 -0.7(16)
C30 C31 C32 N15 1.7(12)
C30 C31 C32 C33 -175.6(11)
Cu1 O2 C37 C38 -172.3(6)
Tb1 O2 C37 C38 -4.6(10)
Cu1 O2 C37 C42 9.2(10)
Tb1 O2 C37 C42 176.9(5)
O2 C37 C38 C39 -175.7(7)
C42 C37 C38 C39 2.8(13)
O2 C37 C38 O1 3.5(10)
C42 C37 C38 O1 -177.9(7)
C57 O1 C38 C39 -2.7(12)
Tb1 O1 C38 C39 177.8(7)
C57 O1 C38 C37 178.1(7)
Tb1 O1 C38 C37 -1.4(9)
C37 C38 C39 C40 -0.6(13)
O1 C38 C39 C40 -179.7(8)
C38 C39 C40 C41 -2.2(14)
C39 C40 C41 C42 2.6(15)
C40 C41 C42 C37 -0.2(12)
C40 C41 C42 C43 -178.1(8)
O2 C37 C42 C41 176.1(7)
C38 C37 C42 C41 -2.4(11)
O2 C37 C42 C43 -6.2(12)
C38 C37 C42 C43 175.3(8)
C44 N19 C43 C42 -177.5(8)
Cu1 N19 C43 C42 -5.6(12)
C41 C42 C43 N19 -177.9(8)
C37 C42 C43 N19 4.5(14)
C43 N19 C44 C45 -29.8(12)
Cu1 N19 C44 C45 157.4(7)
C43 N19 C44 C49 -152.3(8)
Cu1 N19 C44 C49 34.9(8)
N19 C44 C45 C46 -178.1(9)
C49 C44 C45 C46 -56.4(11)
C44 C45 C46 C47 58.6(12)
C45 C46 C47 C48 -58.4(12)
C46 C47 C48 C49 57.4(11)
C47 C48 C49 N20 180.0(8)
C47 C48 C49 C44 -58.0(11)
C50 N20 C49 C48 -5.6(14)
Cu1 N20 C49 C48 164.4(7)
C50 N20 C49 C44 -131.8(10)
Cu1 N20 C49 C44 38.2(7)
N19 C44 C49 C48 -174.4(7)
C45 C44 C49 C48 58.5(9)
N19 C44 C49 N20 -46.5(8)
C45 C44 C49 N20 -173.5(7)
C49 N20 C50 C51 177.9(8)
Cu1 N20 C50 C51 9.3(15)
N20 C50 C51 C52 -170.0(10)
N20 C50 C51 C56 11.4(15)
C56 C51 C52 C53 -3.3(14)
C50 C51 C52 C53 178.0(9)
C51 C52 C53 C54 2.1(15)
C52 C53 C54 C55 -0.2(15)
C58 O4 C55 C54 6.0(13)
Tb1 O4 C55 C54 172.4(7)
C58 O4 C55 C56 -174.1(8)
Tb1 O4 C55 C56 -7.7(9)
C53 C54 C55 O4 179.4(9)
C53 C54 C55 C56 -0.6(13)
Cu1 O3 C56 C51 -28.0(10)
Tb1 O3 C56 C51 -170.8(6)
Cu1 O3 C56 C55 150.4(6)
Tb1 O3 C56 C55 7.6(10)
C52 C51 C56 O3 -179.1(8)
C50 C51 C56 O3 -0.5(13)
C52 C51 C56 C55 2.5(13)
C50 C51 C56 C55 -178.9(8)
O4 C55 C56 O3 0.9(11)
C54 C55 C56 O3 -179.1(7)
O4 C55 C56 C51 179.4(8)
C54 C55 C56 C51 -0.6(13)
C27 N13 B2 N15 -117.2(9)
N12 N13 B2 N15 63.7(9)
C27 N13 B2 N11 125.0(9)
N12 N13 B2 N11 -54.1(10)
C32 N15 B2 N13 113.8(9)
N14 N15 B2 N13 -62.8(10)
C32 N15 B2 N11 -128.3(9)
N14 N15 B2 N11 55.1(10)
C22 N11 B2 N13 -121.4(10)
N10 N11 B2 N13 58.2(10)
C22 N11 B2 N15 121.7(10)
N10 N11 B2 N15 -58.7(9)
C2 N1 N2 C4 0.7(10)
Fe1 N1 N2 C4 -178.4(6)
C2 N1 N2 B1 -179.0(8)
Fe1 N1 N2 B1 1.9(10)
C7 N3 N4 C9 -0.5(9)
Fe1 N3 N4 C9 179.5(5)
C7 N3 N4 B1 -178.7(7)
Fe1 N3 N4 B1 1.4(10)
C12 N5 N6 C14 -2.9(9)
Fe1 N5 N6 C14 -180.0(5)
C12 N5 N6 B1 178.1(7)
Fe1 N5 N6 B1 1.1(9)
N2 N1 C2 C3 -0.7(10)
Fe1 N1 C2 C3 178.2(7)
N2 N1 C2 C1 -179.6(10)
Fe1 N1 C2 C1 -0.7(16)
N1 C2 C3 C4 0.5(11)
C1 C2 C3 C4 179.3(11)
N1 N2 C4 C3 -0.4(11)
B1 N2 C4 C3 179.3(9)
N1 N2 C4 C5 178.3(9)
B1 N2 C4 C5 -2.0(16)
C2 C3 C4 N2 0.0(12)
C2 C3 C4 C5 -178.6(10)
N4 N3 C7 C8 0.6(10)
Fe1 N3 C7 C8 -179.4(7)
N4 N3 C7 C6 -179.9(9)
Fe1 N3 C7 C6 0.1(14)
N3 C7 C8 C9 -0.5(11)
C6 C7 C8 C9 -180.0(10)
N3 N4 C9 C8 0.2(10)
B1 N4 C9 C8 178.0(9)
N3 N4 C9 C10 -178.8(9)
B1 N4 C9 C10 -1.0(15)
C7 C8 C9 N4 0.2(11)
C7 C8 C9 C10 179.1(10)
N6 N5 C12 C13 2.7(10)
Fe1 N5 C12 C13 178.9(7)
N6 N5 C12 C11 -179.7(10)
Fe1 N5 C12 C11 -3.5(16)
N5 C12 C13 C14 -1.6(12)
C11 C12 C13 C14 -179.1(10)
N5 N6 C14 C13 2.0(10)
B1 N6 C14 C13 -179.3(9)
N5 N6 C14 C15 -179.9(8)
B1 N6 C14 C15 -1.1(14)
C12 C13 C14 N6 -0.3(11)
C12 C13 C14 C15 -178.1(10)
C14 N6 B1 N4 123.4(9)
N5 N6 B1 N4 -57.9(10)
C14 N6 B1 N2 -120.8(10)
N5 N6 B1 N2 57.9(10)
C9 N4 B1 N6 -121.3(10)
N3 N4 B1 N6 56.4(10)
C9 N4 B1 N2 123.5(10)
N3 N4 B1 N2 -58.9(11)
C4 N2 B1 N6 120.7(11)
N1 N2 B1 N6 -59.6(10)
C4 N2 B1 N4 -122.9(10)
N1 N2 B1 N4 56.8(11)

loop_
_platon_squeeze_void_nr
_platon_squeeze_void_average_x
_platon_squeeze_void_average_y
_platon_squeeze_void_average_z
_platon_squeeze_void_volume
_platon_squeeze_void_count_electrons
_platon_squeeze_void_content
1 0.056 0.365 0.811 318 65 ' '
2 -0.111 0.865 0.189 320 65 ' '
